data_4511832
loop_
_publ_author_name
'Klien, Henrik'
'Seichter, Wilhelm'
'Weber, Edwin'

_publ_section_title
;
 Versatility in Complexation of Aprotic Guest Molecules by Terphenyl-Based
 Bisfluorenol Hosts. Structural Modes in the Crystalline Inclusions and of
 a Guest-Free Host Compound
;
_journal_issue 9
_journal_name_full 'Crystal Growth &amp; Design'
_journal_page_first 4371
_journal_paper_doi 10.1021/cg500497g
_journal_volume 14
_journal_year 2014
_chemical_formula_moiety 'C60 H62 O2, 2(C H Cl3)'
_chemical_formula_sum 'C62 H64 Cl6 O2'
_chemical_formula_weight 1053.83
_chemical_name_systematic
; 
 ? 
;
_space_group_IT_number 14
_symmetry_cell_setting monoclinic
_symmetry_space_group_name_Hall '-P 2ybc'
_symmetry_space_group_name_H-M 'P 1 21/c 1'
_atom_sites_solution_hydrogens geom
_atom_sites_solution_primary direct
_atom_sites_solution_secondary difmap
_audit_creation_method SHELXL-97
_cell_angle_alpha 90.00
_cell_angle_beta 98.3100(10)
_cell_angle_gamma 90.00
_cell_formula_units_Z 2
_cell_length_a 10.2087(2)
_cell_length_b 11.8640(2)
_cell_length_c 22.6390(4)
_cell_measurement_reflns_used 9856
_cell_measurement_temperature 100(2)
_cell_measurement_theta_max 29.23
_cell_measurement_theta_min 2.50
_cell_volume 2713.16(9)
_computing_cell_refinement 'SAINT-NT (Sheldrick, 2008)'
_computing_data_collection 'Kappa CCD area detector'
_computing_data_reduction SAINT
_computing_molecular_graphics 'ORTEP-3 (Farrugia)'
_computing_publication_material SHELXTL
_computing_structure_refinement 'SHELXL-97 (Sheldrick, 1997)'
_computing_structure_solution 'SHELXS-97 (Sheldrick, 1990)'
_diffrn_ambient_temperature 100(2)
_diffrn_measured_fraction_theta_full 0.993
_diffrn_measured_fraction_theta_max 0.993
_diffrn_measurement_device_type 'CCD area detector'
_diffrn_measurement_method 'phi and omega scans'
_diffrn_radiation_monochromator graphite
_diffrn_radiation_source 'fine-focus sealed tube'
_diffrn_radiation_type MoK\a
_diffrn_radiation_wavelength 0.71073
_diffrn_reflns_av_R_equivalents 0.0314
_diffrn_reflns_av_sigmaI/netI 0.0234
_diffrn_reflns_limit_h_max 7
_diffrn_reflns_limit_h_min -13
_diffrn_reflns_limit_k_max 15
_diffrn_reflns_limit_k_min -15
_diffrn_reflns_limit_l_max 30
_diffrn_reflns_limit_l_min -30
_diffrn_reflns_number 49675
_diffrn_reflns_theta_full 28.45
_diffrn_reflns_theta_max 28.45
_diffrn_reflns_theta_min 1.82
_diffrn_standards_decay_% <1%
_exptl_absorpt_coefficient_mu 0.360
_exptl_absorpt_correction_T_max 0.9446
_exptl_absorpt_correction_T_min 0.8965
_exptl_absorpt_correction_type multi-scan
_exptl_absorpt_process_details 'SADABS (Sheldrick, 2004)'
_exptl_crystal_colour colourless
_exptl_crystal_density_diffrn 1.290
_exptl_crystal_density_method 'not measured'
_exptl_crystal_description irregular
_exptl_crystal_F_000 1108
_exptl_crystal_size_max 0.31
_exptl_crystal_size_mid 0.26
_exptl_crystal_size_min 0.16
_refine_diff_density_max 0.368
_refine_diff_density_min -0.309
_refine_diff_density_rms 0.045
_refine_ls_extinction_method none
_refine_ls_goodness_of_fit_ref 1.030
_refine_ls_hydrogen_treatment constr
_refine_ls_matrix_type full
_refine_ls_number_parameters 354
_refine_ls_number_reflns 6785
_refine_ls_number_restraints 0
_refine_ls_restrained_S_all 1.030
_refine_ls_R_factor_all 0.0497
_refine_ls_R_factor_gt 0.0361
_refine_ls_shift/su_max 0.005
_refine_ls_shift/su_mean 0.000
_refine_ls_structure_factor_coef Fsqd
_refine_ls_weighting_details 'calc w=1/[\s^2^(Fo^2^)+(0.0382P)^2^+1.3671P] where P=(Fo^2^+2Fc^2^)/3'
_refine_ls_weighting_scheme calc
_refine_ls_wR_factor_gt 0.0862
_refine_ls_wR_factor_ref 0.0939
_reflns_number_gt 5429
_reflns_number_total 6785
_reflns_threshold_expression >2sigma(I)
_cod_data_source_file cg500497g_si_005.cif
_cod_data_source_block klien_9_0m
_cod_depositor_comments
;
The following automatic conversions were performed:

'_exptl_absorpt_correction_type' value 'multi scan' changed to
'multi-scan' according to
/home/saulius/struct/COD-crude-data--automatic-downloads/rss-feeds/ACS/lib/dictionaries/cif_core.dic
dictionary named 'cif_core.dic' version 2.4.2 from 2011-04-26.

Automatic conversion script
Id: cif_fix_values 2281 2013-09-26 08:29:07Z andrius 

 Adding full bibliography for 4511830--4511839.cif.
;
_cod_original_cell_volume 2713.16(8)
_cod_original_sg_symbol_H-M 'P 21/c'
_cod_database_code 4511832

loop_
_symmetry_equiv_pos_as_xyz
'x, y, z'
'-x, y+1/2, -z+1/2'
'-x, -y, -z'
'x, -y-1/2, z-1/2'

loop_
_atom_site_label
_atom_site_type_symbol
_atom_site_fract_x
_atom_site_fract_y
_atom_site_fract_z
_atom_site_U_iso_or_equiv
_atom_site_adp_type
_atom_site_occupancy
_atom_site_symmetry_multiplicity
_atom_site_calc_flag
_atom_site_refinement_flags
_atom_site_disorder_assembly
_atom_site_disorder_group
O1 O 0.30522(9) 0.40501(8) 0.56279(4) 0.0208(2) Uani 1 1 d . A 4
H1 H 0.3148 0.4542 0.5371 0.031 Uiso 1 1 calc R A 4
C1 C 0.31772(12) 0.25908(10) 0.48762(6) 0.0163(2) Uani 1 1 d . A 4
C2 C 0.19284(13) 0.21775(11) 0.46766(6) 0.0182(3) Uani 1 1 d . A 4
H2 H 0.1276 0.2167 0.4936 0.022 Uiso 1 1 calc R A 4
C3 C 0.16213(13) 0.17734(11) 0.40907(6) 0.0185(3) Uani 1 1 d . A 4
C4 C 0.26145(14) 0.18098(12) 0.37242(6) 0.0213(3) Uani 1 1 d . A 4
H4 H 0.2424 0.1531 0.3328 0.026 Uiso 1 1 calc R A 4
C5 C 0.38674(13) 0.22381(11) 0.39198(6) 0.0203(3) Uani 1 1 d . A 4
H5 H 0.4520 0.2258 0.3661 0.024 Uiso 1 1 calc R A 4
C6 C 0.41490(13) 0.26357(10) 0.44999(6) 0.0167(2) Uani 1 1 d . A 4
C7 C 0.53739(13) 0.30811(10) 0.48386(6) 0.0164(2) Uani 1 1 d . A 4
C8 C 0.66132(13) 0.32558(11) 0.46781(6) 0.0189(3) Uani 1 1 d . A 4
H8 H 0.6770 0.3111 0.4282 0.023 Uiso 1 1 calc R A 4
C9 C 0.76259(13) 0.36467(11) 0.51047(6) 0.0190(3) Uani 1 1 d . A 4
H9 H 0.8478 0.3761 0.4993 0.023 Uiso 1 1 calc R A 4
C10 C 0.74366(13) 0.38790(10) 0.56932(6) 0.0167(2) Uani 1 1 d . A 4
C11 C 0.61704(13) 0.36840(11) 0.58491(6) 0.0173(2) Uani 1 1 d . A 4
H11 H 0.6008 0.3823 0.6245 0.021 Uiso 1 1 calc R A 4
C12 C 0.51629(12) 0.32905(10) 0.54256(6) 0.0158(2) Uani 1 1 d . A 4
C13 C 0.37203(12) 0.30366(10) 0.54968(6) 0.0161(2) Uani 1 1 d . A 4
C14 C 0.35518(12) 0.22057(11) 0.59986(5) 0.0157(2) Uani 1 1 d . A 4
C15 C 0.29919(13) 0.25828(12) 0.64889(6) 0.0204(3) Uani 1 1 d . A 4
H15 H 0.2755 0.3354 0.6511 0.024 Uiso 1 1 calc R A 4
C16 C 0.27720(14) 0.18567(13) 0.69458(6) 0.0240(3) Uani 1 1 d . A 4
H16 H 0.2393 0.2133 0.7277 0.029 Uiso 1 1 calc R A 4
C17 C 0.31056(14) 0.07322(12) 0.69182(6) 0.0237(3) Uani 1 1 d . A 4
H17 H 0.2953 0.0230 0.7228 0.028 Uiso 1 1 calc R A 4
C18 C 0.36675(13) 0.03424(11) 0.64333(6) 0.0200(3) Uani 1 1 d . A 4
H18 H 0.3898 -0.0432 0.6416 0.024 Uiso 1 1 calc R A 4
C19 C 0.39023(12) 0.10608(11) 0.59710(5) 0.0158(2) Uani 1 1 d . A 4
C20 C 0.44797(12) 0.05376(10) 0.54666(5) 0.0151(2) Uani 1 1 d . . 4
C21 C 0.58113(12) 0.06627(10) 0.54073(6) 0.0163(2) Uani 1 1 d . B 4
H21 H 0.6373 0.1109 0.5686 0.020 Uiso 1 1 calc R B 4
C22 C 0.63187(12) 0.01368(10) 0.49423(6) 0.0162(2) Uani 1 1 d . . 4
H22 H 0.7225 0.0238 0.4902 0.019 Uiso 1 1 calc R . 4
C23 C 0.02728(13) 0.12443(12) 0.38675(6) 0.0214(3) Uani 1 1 d . A 4
C24 C -0.08324(14) 0.18168(14) 0.41468(7) 0.0311(3) Uani 1 1 d . A 4
H24A H -0.0679 0.1705 0.4580 0.047 Uiso 1 1 calc R A 4
H24B H -0.1687 0.1486 0.3981 0.047 Uiso 1 1 calc R A 4
H24C H -0.0839 0.2625 0.4058 0.047 Uiso 1 1 calc R A 4
C25 C 0.03189(16) -0.00090(13) 0.40374(8) 0.0363(4) Uani 1 1 d . A 4
H25A H 0.1029 -0.0381 0.3863 0.055 Uiso 1 1 calc R A 4
H25B H -0.0530 -0.0363 0.3885 0.055 Uiso 1 1 calc R A 4
H25C H 0.0487 -0.0083 0.4473 0.055 Uiso 1 1 calc R A 4
C26 C -0.00802(15) 0.13493(16) 0.31897(7) 0.0349(4) Uani 1 1 d . A 4
H26A H -0.0036 0.2143 0.3074 0.052 Uiso 1 1 calc R A 4
H26B H -0.0979 0.1064 0.3066 0.052 Uiso 1 1 calc R A 4
H26C H 0.0548 0.0909 0.2995 0.052 Uiso 1 1 calc R A 4
C27 C 0.85979(13) 0.42657(11) 0.61556(6) 0.0192(3) Uani 1 1 d . A 4
C28 C 0.92395(19) 0.32264(15) 0.64720(9) 0.0447(5) Uani 1 1 d . A 4
H28A H 0.9994 0.3458 0.6765 0.067 Uiso 1 1 calc R A 4
H28B H 0.9547 0.2721 0.6178 0.067 Uiso 1 1 calc R A 4
H28C H 0.8590 0.2832 0.6676 0.067 Uiso 1 1 calc R A 4
C29 C 0.81231(17) 0.50435(18) 0.66162(9) 0.0448(5) Uani 1 1 d . A 4
H29A H 0.7512 0.4633 0.6835 0.067 Uiso 1 1 calc R A 4
H29B H 0.7668 0.5694 0.6414 0.067 Uiso 1 1 calc R A 4
H29C H 0.8885 0.5304 0.6897 0.067 Uiso 1 1 calc R A 4
C30 C 0.96516(17) 0.48919(17) 0.58677(7) 0.0416(4) Uani 1 1 d . A 4
H30A H 0.9239 0.5518 0.5627 0.062 Uiso 1 1 calc R A 4
H30B H 1.0061 0.4372 0.5612 0.062 Uiso 1 1 calc R A 4
H30C H 1.0330 0.5187 0.6180 0.062 Uiso 1 1 calc R A 4
C1A C 0.3687(5) 0.8687(6) 0.2455(2) 0.0248(7) Uani 0.799(10) 1 d P C 1
H1A H 0.4327 0.8866 0.2820 0.030 Uiso 0.799(10) 1 calc PR C 1
Cl1A Cl 0.37412(19) 0.72323(16) 0.23305(10) 0.0391(5) Uani 0.799(10) 1 d P C 1
Cl2A Cl 0.4167(2) 0.94382(13) 0.18563(6) 0.0348(3) Uani 0.799(10) 1 d P C 1
Cl3A Cl 0.2101(2) 0.91272(11) 0.25802(16) 0.0535(6) Uani 0.799(10) 1 d P C 1
C1B C 0.392(2) 0.874(3) 0.2537(11) 0.0248(7) Uani 0.201(10) 1 d P C 2
H1B H 0.4723 0.8900 0.2831 0.030 Uiso 0.201(10) 1 calc PR C 2
Cl1B Cl 0.3774(5) 0.7269(6) 0.2384(4) 0.0294(16) Uani 0.201(10) 1 d P C 2
Cl2B Cl 0.3966(13) 0.9469(8) 0.1868(4) 0.080(3) Uani 0.201(10) 1 d P C 2
Cl3B Cl 0.2525(12) 0.9054(4) 0.2827(5) 0.0658(16) Uani 0.201(10) 1 d P C 2

loop_
_atom_site_aniso_label
_atom_site_aniso_U_11
_atom_site_aniso_U_22
_atom_site_aniso_U_33
_atom_site_aniso_U_23
_atom_site_aniso_U_13
_atom_site_aniso_U_12
O1 0.0240(5) 0.0154(4) 0.0246(5) -0.0007(4) 0.0096(4) 0.0043(4)
C1 0.0187(6) 0.0135(6) 0.0170(6) 0.0010(5) 0.0039(5) 0.0029(5)
C2 0.0176(6) 0.0179(6) 0.0196(6) 0.0006(5) 0.0051(5) 0.0025(5)
C3 0.0185(6) 0.0156(6) 0.0209(6) 0.0010(5) 0.0012(5) 0.0023(5)
C4 0.0246(7) 0.0217(6) 0.0177(6) -0.0006(5) 0.0032(5) 0.0004(5)
C5 0.0226(6) 0.0212(6) 0.0183(6) 0.0009(5) 0.0070(5) -0.0007(5)
C6 0.0187(6) 0.0141(6) 0.0180(6) 0.0024(5) 0.0048(5) 0.0020(5)
C7 0.0196(6) 0.0133(6) 0.0169(6) 0.0014(5) 0.0046(5) 0.0009(5)
C8 0.0222(6) 0.0185(6) 0.0175(6) 0.0005(5) 0.0076(5) -0.0001(5)
C9 0.0178(6) 0.0189(6) 0.0215(6) 0.0015(5) 0.0076(5) -0.0003(5)
C10 0.0185(6) 0.0133(6) 0.0187(6) 0.0012(5) 0.0041(5) 0.0004(5)
C11 0.0210(6) 0.0157(6) 0.0163(6) -0.0007(5) 0.0058(5) 0.0008(5)
C12 0.0173(6) 0.0122(5) 0.0188(6) 0.0011(5) 0.0061(5) 0.0010(4)
C13 0.0164(6) 0.0142(6) 0.0185(6) -0.0018(5) 0.0051(5) 0.0013(5)
C14 0.0140(5) 0.0178(6) 0.0157(6) -0.0015(5) 0.0032(4) -0.0022(5)
C15 0.0208(6) 0.0212(6) 0.0201(6) -0.0044(5) 0.0062(5) -0.0013(5)
C16 0.0232(7) 0.0330(8) 0.0177(6) -0.0044(6) 0.0097(5) -0.0024(6)
C17 0.0246(7) 0.0302(7) 0.0171(6) 0.0042(5) 0.0058(5) -0.0037(6)
C18 0.0212(6) 0.0196(6) 0.0194(6) 0.0014(5) 0.0031(5) -0.0013(5)
C19 0.0134(5) 0.0188(6) 0.0149(6) -0.0006(5) 0.0016(4) -0.0009(5)
C20 0.0174(6) 0.0134(5) 0.0150(6) 0.0018(4) 0.0033(5) 0.0022(5)
C21 0.0171(6) 0.0142(6) 0.0169(6) -0.0002(5) 0.0006(5) 0.0002(5)
C22 0.0150(6) 0.0152(6) 0.0186(6) 0.0018(5) 0.0034(5) 0.0007(5)
C23 0.0181(6) 0.0228(7) 0.0226(7) -0.0033(5) 0.0007(5) 0.0012(5)
C24 0.0195(7) 0.0353(8) 0.0395(9) -0.0127(7) 0.0072(6) -0.0042(6)
C25 0.0281(8) 0.0239(8) 0.0525(10) 0.0008(7) -0.0093(7) -0.0040(6)
C26 0.0221(7) 0.0558(11) 0.0251(8) -0.0023(7) -0.0021(6) 0.0028(7)
C27 0.0180(6) 0.0201(6) 0.0197(6) -0.0008(5) 0.0034(5) 0.0001(5)
C28 0.0461(10) 0.0310(9) 0.0490(11) 0.0066(8) -0.0196(8) 0.0013(8)
C29 0.0249(8) 0.0608(12) 0.0481(10) -0.0352(9) 0.0031(7) -0.0016(8)
C30 0.0347(9) 0.0604(12) 0.0286(8) 0.0025(8) 0.0010(7) -0.0259(8)
C1A 0.024(2) 0.0282(11) 0.0208(19) -0.0070(12) 0.0000(13) -0.0096(15)
Cl1A 0.0545(9) 0.0241(7) 0.0429(7) -0.0068(5) 0.0205(6) -0.0074(5)
Cl2A 0.0525(5) 0.0263(5) 0.0268(5) 0.0043(3) 0.0100(4) -0.0042(3)
Cl3A 0.0427(6) 0.0428(5) 0.0812(12) -0.0106(5) 0.0297(7) 0.0059(3)
C1B 0.024(2) 0.0282(11) 0.0208(19) -0.0070(12) 0.0000(13) -0.0096(15)
Cl1B 0.0164(19) 0.032(3) 0.037(2) 0.020(2) -0.0038(16) 0.0090(16)
Cl2B 0.109(6) 0.059(4) 0.082(5) 0.027(3) 0.050(4) 0.016(3)
Cl3B 0.065(4) 0.084(3) 0.055(3) 0.004(2) 0.033(3) 0.037(2)

loop_
_atom_type_symbol
_atom_type_description
_atom_type_scat_dispersion_real
_atom_type_scat_dispersion_imag
_atom_type_scat_source
C C 0.0033 0.0016 'International Tables Vol C Tables 4.2.6.8 and 6.1.1.4'
H H 0.0000 0.0000 'International Tables Vol C Tables 4.2.6.8 and 6.1.1.4'
O O 0.0106 0.0060 'International Tables Vol C Tables 4.2.6.8 and 6.1.1.4'
Cl Cl 0.1484 0.1585 'International Tables Vol C Tables 4.2.6.8 and 6.1.1.4'

loop_
_geom_angle_atom_site_label_1
_geom_angle_atom_site_label_2
_geom_angle_atom_site_label_3
_geom_angle
_geom_angle_site_symmetry_1
_geom_angle_site_symmetry_3
C2 C1 C6 121.14(12) . .
C2 C1 C13 128.27(11) . .
C6 C1 C13 110.59(11) . .
C1 C2 C3 120.06(12) . .
C1 C2 H2 120.0 . .
C3 C2 H2 120.0 . .
C4 C3 C2 117.89(12) . .
C4 C3 C23 120.70(12) . .
C2 C3 C23 121.32(12) . .
C5 C4 C3 122.33(12) . .
C5 C4 H4 118.8 . .
C3 C4 H4 118.8 . .
C6 C5 C4 118.83(12) . .
C6 C5 H5 120.6 . .
C4 C5 H5 120.6 . .
C5 C6 C1 119.73(12) . .
C5 C6 C7 131.45(12) . .
C1 C6 C7 108.74(11) . .
C8 C7 C12 119.72(12) . .
C8 C7 C6 131.31(12) . .
C12 C7 C6 108.89(11) . .
C7 C8 C9 119.03(12) . .
C7 C8 H8 120.5 . .
C9 C8 H8 120.5 . .
C8 C9 C10 122.41(12) . .
C8 C9 H9 118.8 . .
C10 C9 H9 118.8 . .
C9 C10 C11 117.64(12) . .
C9 C10 C27 120.57(11) . .
C11 C10 C27 121.69(11) . .
C12 C11 C10 120.00(11) . .
C12 C11 H11 120.0 . .
C10 C11 H11 120.0 . .
C11 C12 C7 121.18(12) . .
C11 C12 C13 128.52(11) . .
C7 C12 C13 110.30(11) . .
O1 C13 C1 111.10(10) . .
O1 C13 C14 106.16(10) . .
C1 C13 C14 113.21(10) . .
O1 C13 C12 110.46(10) . .
C1 C13 C12 101.39(10) . .
C14 C13 C12 114.62(10) . .
C15 C14 C19 118.75(12) . .
C15 C14 C13 119.13(11) . .
C19 C14 C13 122.08(11) . .
C16 C15 C14 121.53(13) . .
C16 C15 H15 119.2 . .
C14 C15 H15 119.2 . .
C17 C16 C15 119.88(12) . .
C17 C16 H16 120.1 . .
C15 C16 H16 120.1 . .
C16 C17 C18 119.35(13) . .
C16 C17 H17 120.3 . .
C18 C17 H17 120.3 . .
C17 C18 C19 121.60(13) . .
C17 C18 H18 119.2 . .
C19 C18 H18 119.2 . .
C18 C19 C14 118.88(12) . .
C18 C19 C20 116.65(11) . .
C14 C19 C20 124.44(11) . .
C21 C20 C22 118.82(11) . 3_656
C21 C20 C19 121.86(11) . .
C22 C20 C19 119.26(11) 3_656 .
C22 C21 C20 120.13(12) . .
C22 C21 H21 119.9 . .
C20 C21 H21 119.9 . .
C21 C22 C20 121.04(12) . 3_656
C21 C22 H22 119.5 . .
C20 C22 H22 119.5 3_656 .
C24 C23 C26 107.31(12) . .
C24 C23 C3 111.31(11) . .
C26 C23 C3 111.59(12) . .
C24 C23 C25 108.92(13) . .
C26 C23 C25 108.93(13) . .
C3 C23 C25 108.72(11) . .
C29 C27 C28 109.01(14) . .
C29 C27 C30 108.10(14) . .
C28 C27 C30 108.19(14) . .
C29 C27 C10 110.94(11) . .
C28 C27 C10 108.41(12) . .
C30 C27 C10 112.11(11) . .
Cl2A C1A Cl1A 111.0(3) . .
Cl2A C1A Cl3A 109.9(4) . .
Cl1A C1A Cl3A 111.7(3) . .
Cl2A C1A H1A 108.0 . .
Cl1A C1A H1A 108.0 . .
Cl3A C1A H1A 108.0 . .
Cl3B C1B Cl2B 110.9(17) . .
Cl3B C1B Cl1B 104.1(14) . .
Cl2B C1B Cl1B 109.3(14) . .
Cl3B C1B H1B 110.8 . .
Cl2B C1B H1B 110.8 . .
Cl1B C1B H1B 110.8 . .

loop_
_geom_bond_atom_site_label_1
_geom_bond_atom_site_label_2
_geom_bond_distance
_geom_bond_site_symmetry_2
O1 C13 1.4345(15) .
O1 H1 0.8400 .
C1 C2 1.3796(18) .
C1 C6 1.3989(17) .
C1 C13 1.5285(18) .
C2 C3 1.4026(18) .
C2 H2 0.9500 .
C3 C4 1.4007(18) .
C3 C23 1.5308(18) .
C4 C5 1.3880(19) .
C4 H4 0.9500 .
C5 C6 1.3860(18) .
C5 H5 0.9500 .
C6 C7 1.4676(18) .
C7 C8 1.3814(17) .
C7 C12 1.3988(17) .
C8 C9 1.3886(19) .
C8 H8 0.9500 .
C9 C10 1.4011(18) .
C9 H9 0.9500 .
C10 C11 1.4074(17) .
C10 C27 1.5339(18) .
C11 C12 1.3820(18) .
C11 H11 0.9500 .
C12 C13 1.5343(17) .
C13 C14 1.5324(17) .
C14 C15 1.3937(17) .
C14 C19 1.4083(17) .
C15 C16 1.3891(19) .
C15 H15 0.9500 .
C16 C17 1.381(2) .
C16 H16 0.9500 .
C17 C18 1.3891(19) .
C17 H17 0.9500 .
C18 C19 1.3971(18) .
C18 H18 0.9500 .
C19 C20 1.4937(17) .
C20 C21 1.3931(17) .
C20 C22 1.3941(18) 3_656
C21 C22 1.3869(17) .
C21 H21 0.9500 .
C22 C20 1.3941(18) 3_656
C22 H22 0.9500 .
C23 C24 1.5298(19) .
C23 C26 1.530(2) .
C23 C25 1.535(2) .
C24 H24A 0.9800 .
C24 H24B 0.9800 .
C24 H24C 0.9800 .
C25 H25A 0.9800 .
C25 H25B 0.9800 .
C25 H25C 0.9800 .
C26 H26A 0.9800 .
C26 H26B 0.9800 .
C26 H26C 0.9800 .
C27 C29 1.523(2) .
C27 C28 1.525(2) .
C27 C30 1.529(2) .
C28 H28A 0.9800 .
C28 H28B 0.9800 .
C28 H28C 0.9800 .
C29 H29A 0.9800 .
C29 H29B 0.9800 .
C29 H29C 0.9800 .
C30 H30A 0.9800 .
C30 H30B 0.9800 .
C30 H30C 0.9800 .
C1A Cl2A 1.750(7) .
C1A Cl1A 1.751(7) .
C1A Cl3A 1.763(6) .
C1A H1A 1.0000 .
C1B Cl3B 1.69(3) .
C1B Cl2B 1.75(3) .
C1B Cl1B 1.78(3) .
C1B H1B 1.0000 .

loop_
_geom_torsion_atom_site_label_1
_geom_torsion_atom_site_label_2
_geom_torsion_atom_site_label_3
_geom_torsion_atom_site_label_4
_geom_torsion
_geom_torsion_site_symmetry_1
_geom_torsion_site_symmetry_4
C6 C1 C2 C3 1.19(19) . .
C13 C1 C2 C3 -178.20(12) . .
C1 C2 C3 C4 -0.19(19) . .
C1 C2 C3 C23 176.27(12) . .
C2 C3 C4 C5 -0.7(2) . .
C23 C3 C4 C5 -177.15(12) . .
C3 C4 C5 C6 0.5(2) . .
C4 C5 C6 C1 0.49(19) . .
C4 C5 C6 C7 176.83(13) . .
C2 C1 C6 C5 -1.35(19) . .
C13 C1 C6 C5 178.14(11) . .
C2 C1 C6 C7 -178.45(11) . .
C13 C1 C6 C7 1.03(14) . .
C5 C6 C7 C8 1.2(2) . .
C1 C6 C7 C8 177.85(13) . .
C5 C6 C7 C12 -175.58(13) . .
C1 C6 C7 C12 1.07(14) . .
C12 C7 C8 C9 -0.52(19) . .
C6 C7 C8 C9 -177.01(13) . .
C7 C8 C9 C10 -0.4(2) . .
C8 C9 C10 C11 1.09(19) . .
C8 C9 C10 C27 177.61(12) . .
C9 C10 C11 C12 -0.79(18) . .
C27 C10 C11 C12 -177.27(12) . .
C10 C11 C12 C7 -0.12(19) . .
C10 C11 C12 C13 -179.23(12) . .
C8 C7 C12 C11 0.80(19) . .
C6 C7 C12 C11 178.02(11) . .
C8 C7 C12 C13 -179.95(11) . .
C6 C7 C12 C13 -2.73(14) . .
C2 C1 C13 O1 -65.66(16) . .
C6 C1 C13 O1 114.90(11) . .
C2 C1 C13 C14 53.68(17) . .
C6 C1 C13 C14 -125.76(11) . .
C2 C1 C13 C12 176.96(12) . .
C6 C1 C13 C12 -2.48(13) . .
C11 C12 C13 O1 64.48(16) . .
C7 C12 C13 O1 -114.71(11) . .
C11 C12 C13 C1 -177.67(12) . .
C7 C12 C13 C1 3.14(13) . .
C11 C12 C13 C14 -55.36(17) . .
C7 C12 C13 C14 125.45(11) . .
O1 C13 C14 C15 -7.78(15) . .
C1 C13 C14 C15 -129.93(12) . .
C12 C13 C14 C15 114.42(13) . .
O1 C13 C14 C19 169.95(11) . .
C1 C13 C14 C19 47.80(16) . .
C12 C13 C14 C19 -67.85(15) . .
C19 C14 C15 C16 -0.17(19) . .
C13 C14 C15 C16 177.64(12) . .
C14 C15 C16 C17 -0.3(2) . .
C15 C16 C17 C18 0.4(2) . .
C16 C17 C18 C19 -0.1(2) . .
C17 C18 C19 C14 -0.4(2) . .
C17 C18 C19 C20 -178.53(12) . .
C15 C14 C19 C18 0.48(18) . .
C13 C14 C19 C18 -177.26(12) . .
C15 C14 C19 C20 178.50(12) . .
C13 C14 C19 C20 0.77(19) . .
C18 C19 C20 C21 -103.40(14) . .
C14 C19 C20 C21 78.54(16) . .
C18 C19 C20 C22 73.68(15) . 3_656
C14 C19 C20 C22 -104.38(15) . 3_656
C22 C20 C21 C22 1.0(2) 3_656 .
C19 C20 C21 C22 178.14(11) . .
C20 C21 C22 C20 -1.1(2) . 3_656
C4 C3 C23 C24 -148.91(13) . .
C2 C3 C23 C24 34.74(17) . .
C4 C3 C23 C26 -29.05(18) . .
C2 C3 C23 C26 154.60(13) . .
C4 C3 C23 C25 91.12(16) . .
C2 C3 C23 C25 -85.24(16) . .
C9 C10 C27 C29 149.06(14) . .
C11 C10 C27 C29 -34.56(18) . .
C9 C10 C27 C28 -91.27(16) . .
C11 C10 C27 C28 85.11(16) . .
C9 C10 C27 C30 28.09(18) . .
C11 C10 C27 C30 -155.53(14) . .
